data_7128436
loop_
_publ_author_name
'Pan, Hong-Mei'
'Yang, Qian-Lu'
'Xing, Xin-Xin'
'Li, Jia-Peng'
'Meng, Fan-Lei'
'Zhang, Xin'
'Xiao, Pan-Chao'
'Yue, Cheng-Yang'
'Lei, Xiao-Wu'

_publ_section_title
;
 Enhancement of the photoluminescence efficiency of hybrid manganese
 halides through rational structural design.
;
_journal_issue 56
_journal_name_full 'Chemical communications (Cambridge, England)'
_journal_page_first 6907
_journal_page_last 6910
_journal_paper_doi 10.1039/d1cc02353e
_journal_volume 57
_journal_year 2021
_chemical_formula_moiety C6N2H16MnCl4
_chemical_formula_sum 'C6 H16 Cl4 Mn N2'
_chemical_formula_weight 312.95
_space_group_IT_number 11
_space_group_name_Hall '-P 2yb'
_space_group_name_H-M_alt 'P 1 21/m 1'
_symmetry_cell_setting monoclinic
_symmetry_space_group_name_H-M 'P 1 21/m 1'
_atom_sites_solution_hydrogens geom
_atom_sites_solution_primary direct
_atom_sites_solution_secondary difmap
_audit_creation_method SHELXL-97
_audit_update_record
;
2021-04-12 deposited with the CCDC.	2021-06-07 downloaded from the CCDC.
;
_cell_angle_alpha 90.00
_cell_angle_beta 90.477(4)
_cell_angle_gamma 90.00
_cell_formula_units_Z 2
_cell_length_a 6.1119(2)
_cell_length_b 14.5023(5)
_cell_length_c 6.9450(2)
_cell_measurement_reflns_used 9922
_cell_measurement_temperature 296(2)
_cell_measurement_theta_max 24.29
_cell_measurement_theta_min 2.32
_cell_volume 615.56(3)
_computing_cell_refinement 'APEX2 Software Suite (Bruker,2005)'
_computing_data_collection 'APEX2 Software Suite (Bruker,2005)'
_computing_data_reduction 'APEX2 Software Suite (Bruker,2005)'
_computing_structure_refinement 'SHELXL-97 (Sheldrick, 2008)'
_computing_structure_solution 'SHELXS-97 (Sheldrick, 2008)'
_diffrn_ambient_temperature 296(2)
_diffrn_measured_fraction_theta_full 0.996
_diffrn_measured_fraction_theta_max 0.996
_diffrn_measurement_device_type 'Bruker SMART CCD area detector'
_diffrn_measurement_method 'phi and omega scans'
_diffrn_radiation_monochromator graphite
_diffrn_radiation_source 'fine-focus sealed tube'
_diffrn_radiation_type CuK\a
_diffrn_radiation_wavelength 1.54184
_diffrn_reflns_av_R_equivalents 0.0368
_diffrn_reflns_av_sigmaI/netI 0.0478
_diffrn_reflns_limit_h_max 5
_diffrn_reflns_limit_h_min -7
_diffrn_reflns_limit_k_max 18
_diffrn_reflns_limit_k_min -17
_diffrn_reflns_limit_l_max 8
_diffrn_reflns_limit_l_min -7
_diffrn_reflns_number 1958
_diffrn_reflns_theta_full 75.56
_diffrn_reflns_theta_max 75.56
_diffrn_reflns_theta_min 6.10
_exptl_absorpt_coefficient_mu 16.393
_exptl_absorpt_correction_T_max 0.7291
_exptl_absorpt_correction_T_min 0.3993
_exptl_absorpt_correction_type multi-scan
_exptl_absorpt_process_details 'SADABS; Bruker, 2000'
_exptl_crystal_colour green
_exptl_crystal_density_diffrn 1.688
_exptl_crystal_density_method 'not measured'
_exptl_crystal_description prism
_exptl_crystal_F_000 318
_exptl_crystal_size_max 0.100
_exptl_crystal_size_mid 0.050
_exptl_crystal_size_min 0.010
_refine_diff_density_max 0.549
_refine_diff_density_min -0.580
_refine_diff_density_rms 0.122
_refine_ls_extinction_coef 0.0143(19)
_refine_ls_extinction_expression Fc^*^=kFc[1+0.001xFc^2^\l^3^/sin(2\q)]^-1/4^
_refine_ls_extinction_method SHELXL
_refine_ls_goodness_of_fit_ref 1.047
_refine_ls_hydrogen_treatment mixed
_refine_ls_matrix_type full
_refine_ls_number_parameters 66
_refine_ls_number_reflns 1057
_refine_ls_number_restraints 0
_refine_ls_restrained_S_all 1.047
_refine_ls_R_factor_all 0.0442
_refine_ls_R_factor_gt 0.0417
_refine_ls_shift/su_max 0.000
_refine_ls_shift/su_mean 0.000
_refine_ls_structure_factor_coef Fsqd
_refine_ls_weighting_details 'calc w=1/[\s^2^(Fo^2^)+(0.0836P)^2^+0.1206P] where P=(Fo^2^+2Fc^2^)/3'
_refine_ls_weighting_scheme calc
_refine_ls_wR_factor_gt 0.1188
_refine_ls_wR_factor_ref 0.1232
_reflns_number_gt 976
_reflns_number_total 1057
_reflns_threshold_expression >2sigma(I)
_cod_data_source_file d1cc02353e2.cif
_cod_data_source_block C6N2H16MnCl4
_cod_depositor_comments 'Adding full bibliography for 7128436--7128440.cif.'
_cod_database_code 7128436

loop_
_symmetry_equiv_pos_as_xyz
'x, y, z'
'-x, y+1/2, -z'
'-x, -y, -z'
'x, -y-1/2, z'

loop_
_atom_site_label
_atom_site_type_symbol
_atom_site_fract_x
_atom_site_fract_y
_atom_site_fract_z
_atom_site_U_iso_or_equiv
_atom_site_adp_type
_atom_site_occupancy
_atom_site_symmetry_multiplicity
_atom_site_calc_flag
_atom_site_refinement_flags
_atom_site_disorder_assembly
_atom_site_disorder_group
Mn1 Mn 0.45601(12) 0.7500 0.25621(10) 0.0266(3) Uani 1 2 d S . .
Cl3 Cl 0.37409(15) 0.61009(5) 0.10609(12) 0.0377(3) Uani 1 1 d . . .
Cl2 Cl 0.3297(2) 0.7500 0.58209(16) 0.0386(4) Uani 1 2 d S . .
Cl1 Cl 0.84717(19) 0.7500 0.2969(2) 0.0396(4) Uani 1 2 d S . .
N1 N -0.0475(4) 0.57989(18) 0.6199(4) 0.0281(6) Uani 1 1 d . . .
H1 H 0.0166 0.6247 0.5481 0.034 Uiso 1 1 calc R . .
C1 C 0.2201(6) 0.4664(2) 0.5009(5) 0.0313(7) Uani 1 1 d . . .
H1A H 0.3282 0.4211 0.5407 0.038 Uiso 1 1 calc R . .
H1B H 0.2935 0.5128 0.4245 0.038 Uiso 1 1 calc R . .
C2 C 0.1238(6) 0.5109(2) 0.6758(5) 0.0312(7) Uani 1 1 d . . .
H2A H 0.0594 0.4640 0.7571 0.037 Uiso 1 1 calc R . .
H2B H 0.2387 0.5413 0.7490 0.037 Uiso 1 1 calc R . .
C3 C -0.1456(7) 0.6240(3) 0.7956(6) 0.0418(9) Uani 1 1 d . . .
H3A H -0.2500 0.6699 0.7564 0.063 Uiso 1 1 calc R . .
H3B H -0.0319 0.6524 0.8710 0.063 Uiso 1 1 calc R . .
H3C H -0.2174 0.5778 0.8712 0.063 Uiso 1 1 calc R . .

loop_
_atom_site_aniso_label
_atom_site_aniso_U_11
_atom_site_aniso_U_22
_atom_site_aniso_U_33
_atom_site_aniso_U_23
_atom_site_aniso_U_13
_atom_site_aniso_U_12
Mn1 0.0336(5) 0.0191(4) 0.0271(5) 0.000 -0.0039(3) 0.000
Cl3 0.0516(6) 0.0272(5) 0.0343(5) -0.0060(3) -0.0014(4) -0.0068(3)
Cl2 0.0372(7) 0.0508(7) 0.0279(6) 0.000 -0.0008(5) 0.000
Cl1 0.0325(7) 0.0353(6) 0.0509(8) 0.000 -0.0044(6) 0.000
N1 0.0299(13) 0.0243(12) 0.0302(14) 0.0043(11) -0.0037(11) -0.0018(11)
C1 0.0267(15) 0.0304(16) 0.0367(18) 0.0057(14) -0.0058(14) 0.0028(13)
C2 0.0374(17) 0.0266(15) 0.0295(16) 0.0029(13) -0.0083(14) -0.0028(14)
C3 0.055(2) 0.0315(18) 0.039(2) -0.0077(15) 0.0074(18) -0.0014(16)

loop_
_atom_type_symbol
_atom_type_description
_atom_type_scat_dispersion_real
_atom_type_scat_dispersion_imag
_atom_type_scat_source
C C 0.0181 0.0091 'International Tables Vol C Tables 4.2.6.8 and 6.1.1.4'
H H 0.0000 0.0000 'International Tables Vol C Tables 4.2.6.8 and 6.1.1.4'
Cl Cl 0.3639 0.7018 'International Tables Vol C Tables 4.2.6.8 and 6.1.1.4'
Mn Mn -0.5299 2.8052 'International Tables Vol C Tables 4.2.6.8 and 6.1.1.4'
N N 0.0311 0.0180 'International Tables Vol C Tables 4.2.6.8 and 6.1.1.4'

loop_
_geom_angle_atom_site_label_1
_geom_angle_atom_site_label_2
_geom_angle_atom_site_label_3
_geom_angle
_geom_angle_site_symmetry_1
_geom_angle_site_symmetry_3
_geom_angle_publ_flag
Cl3 Mn1 Cl3 120.79(5) . 4_575 ?
Cl3 Mn1 Cl2 110.62(3) . . ?
Cl3 Mn1 Cl2 110.62(3) 4_575 . ?
Cl3 Mn1 Cl1 105.18(3) . . ?
Cl3 Mn1 Cl1 105.18(3) 4_575 . ?
Cl2 Mn1 Cl1 102.51(5) . . ?
C2 N1 C1 109.4(3) . 3_566 ?
C2 N1 C3 110.9(3) . . ?
C1 N1 C3 111.1(3) 3_566 . ?
C2 N1 H1 108.4 . . ?
C1 N1 H1 108.4 3_566 . ?
C3 N1 H1 108.4 . . ?
C2 C1 N1 111.5(3) . 3_566 ?
C2 C1 H1A 109.3 . . ?
N1 C1 H1A 109.3 3_566 . ?
C2 C1 H1B 109.3 . . ?
N1 C1 H1B 109.3 3_566 . ?
H1A C1 H1B 108.0 . . ?
N1 C2 C1 110.8(3) . . ?
N1 C2 H2A 109.5 . . ?
C1 C2 H2A 109.5 . . ?
N1 C2 H2B 109.5 . . ?
C1 C2 H2B 109.5 . . ?
H2A C2 H2B 108.1 . . ?
N1 C3 H3A 109.5 . . ?
N1 C3 H3B 109.5 . . ?
H3A C3 H3B 109.5 . . ?
N1 C3 H3C 109.5 . . ?
H3A C3 H3C 109.5 . . ?
H3B C3 H3C 109.5 . . ?

loop_
_geom_bond_atom_site_label_1
_geom_bond_atom_site_label_2
_geom_bond_distance
_geom_bond_site_symmetry_2
_geom_bond_publ_flag
Mn1 Cl3 2.3336(8) . ?
Mn1 Cl3 2.3336(8) 4_575 ?
Mn1 Cl2 2.3973(13) . ?
Mn1 Cl1 2.4050(13) . ?
N1 C2 1.497(4) . ?
N1 C1 1.501(4) 3_566 ?
N1 C3 1.506(5) . ?
N1 H1 0.9100 . ?
C1 C2 1.500(5) . ?
C1 N1 1.501(4) 3_566 ?
C1 H1A 0.9700 . ?
C1 H1B 0.9700 . ?
C2 H2A 0.9700 . ?
C2 H2B 0.9700 . ?
C3 H3A 0.9600 . ?
C3 H3B 0.9600 . ?
C3 H3C 0.9600 . ?
